data_4002431
loop_
_publ_author_name
'Wojdel, J.C.'
'Zwijnenburg, M.A.'
'Bromley, S.T.'

_publ_section_title
;
 Magic silica clusters as nanoscale building units for
 super-(tris)tetrahedral materials
;
_journal_name_full 'Chemistry of Materials (1,1989-)'
_journal_page_first 1464
_journal_page_last 1469
_journal_volume 18
_journal_year 2006
_chemical_formula_sum 'O2 Si'
_chemical_name_systematic 'Si O2'
_space_group_IT_number 2
_symmetry_space_group_name_Hall '-P 1'
_symmetry_space_group_name_H-M 'P -1'
_cell_angle_alpha 95.696
_cell_angle_beta 86.305
_cell_angle_gamma 88.417
_cell_formula_units_Z 16
_cell_length_a 12.959
_cell_length_b 10.12
_cell_length_c 13.121
_cell_volume 1707.696
_citation_journal_id_ASTM CMATEX
_cod_data_source_file Wojdel_CMATEX_2006_818.cif
_cod_data_source_block O2Si1
_cod_original_formula_sum 'O2 Si1'
_cod_database_code 4002431

loop_
_symmetry_equiv_pos_as_xyz
x,y,z
-x,-y,-z

loop_
_atom_site_label
_atom_site_type_symbol
_atom_site_fract_x
_atom_site_fract_y
_atom_site_fract_z
_atom_site_occupancy
_atom_site_U_iso_or_equiv
O9 O-2 0.148 0.723 0.665 1 0.0
Si6 Si+4 0.101 0.234 0.43 1 0.0
O10 O-2 0.181 0.464 0.609 1 0.0
Si5 Si+4 0.08 0.765 0.57 1 0.0
O7 O-2 0.342 0.692 0.343 1 0.0
O13 O-2 0.193 0.536 0.391 1 0.0
Si4 Si+4 0.25 0.328 0.567 1 0.0
O2 O-2 0.33 0.308 0.657 1 0.0
O16 O-2 0.493 0.465 0.614 1 0.0
Si8 Si+4 0.251 0.672 0.433 1 0.0
Si2 Si+4 0.421 0.564 0.301 1 0.0
O5 O-2 0.318 0.354 0.461 1 0.0
O8 O-2 0.015 0.119 0.399 1 0.0
Si3 Si+4 0.238 0.604 0.64 1 0.0
O15 O-2 0.318 0.568 0.726 1 0.0
Si7 Si+4 0.398 0.436 0.699 1 0.0
O4 O-2 0.006 0.348 0.462 1 0.0
O3 O-2 0.161 0.788 0.47 1 0.0
O11 O-2 0.307 0.645 0.539 1 0.0
O6 O-2 0.351 0.432 0.274 1 0.0
O12 O-2 0.17 0.211 0.53 1 0.0
O14 O-2 0.483 0.408 0.786 1 0.0
O1 O-2 0.179 0.277 0.335 1 0.0
Si1 Si+4 0.261 0.396 0.36 1 0.0
